data_1511252
loop_
_publ_author_name
'Xiong Dingbang'
'Yang Xinxin'
'Zhao Jingthai'
'Chen Haohong'

_publ_section_title
;
 Low-temperature flux syntheses and characterizations of two 1-D anhydrous
 borophosphates: Na3 B6 P O13 and Na3 B P2 O8
;
_journal_name_full 'Journal of Solid State Chemistry'
_journal_page_first 233
_journal_page_last 239
_journal_paper_doi 10.1016/j.jssc.2006.09.034
_journal_volume 180
_journal_year 2007
_chemical_formula_sum 'B Na3 O8 P2'
_chemical_name_systematic 'Na3 B P2 O8'
_space_group_IT_number 15
_symmetry_space_group_name_Hall '-C 2yc'
_symmetry_space_group_name_H-M 'C 1 2/c 1'
_cell_angle_alpha 90
_cell_angle_beta 92.492
_cell_angle_gamma 90
_cell_formula_units_Z 8
_cell_length_a 12.567
_cell_length_b 10.29
_cell_length_c 10.21
_cell_volume 1319.052
_citation_journal_id_ASTM JSSCBI
_cod_data_source_file boron0-1_371.cif
_cod_data_source_block B1Na3O8P2
_cod_original_formula_sum 'B1 Na3 O8 P2'
_cod_database_code 1511252

loop_
_symmetry_equiv_pos_as_xyz
x,y,z
-x,y,-z+1/2
-x,-y,-z
x,-y,z-1/2
x+1/2,y+1/2,z
-x+1/2,y+1/2,-z+1/2
-x+1/2,-y+1/2,-z
x+1/2,-y+1/2,z-1/2

loop_
_atom_site_label
_atom_site_type_symbol
_atom_site_fract_x
_atom_site_fract_y
_atom_site_fract_z
_atom_site_occupancy
_atom_site_U_iso_or_equiv
Na2 Na+1 0.0902 0.61519 0.88102 1 0.0
O7 O-2 0.28159 0.59791 0.59411 1 0.0
Na3 Na+1 0 0.95724 0.75 1 0.0
O3 O-2 0.13461 0.99555 1.08728 1 0.0
P1 P+5 0.08654 0.8592 1.0427 1 0.0
O8 O-2 0.1294 0.59822 0.42206 1 0.0
O6 O-2 0.09924 0.55835 0.66321 1 0.0
O1 O-2 -0.03384 0.87577 1.08071 1 0.0
O5 O-2 0.15012 0.77984 0.59025 1 0.0
P2 P+5 0.1604 0.62927 0.56203 1 0.0
Na1 Na+1 0.25298 0.88976 0.76766 1 0.0
B1 B+3 -0.1335 0.8882 1.0019 1 0.0
Na4 Na+1 0 0.65172 1.25 1 0.0
O4 O-2 0.13381 0.7531 1.12575 1 0.0
O2 O-2 0.0958 0.83934 0.89781 1 0.0
